data_2103405
loop_
_publ_author_name
'Marsh, Richard E.'

_publ_section_title
;
 The space groups of point group <i>C</i>~3~: some corrections, some
 comments
;
_journal_issue 5
_journal_name_full 'Acta Crystallographica Section B'
_journal_page_first 893
_journal_page_last 899
_journal_paper_doi 10.1107/S0108768102011758
_journal_volume 58
_journal_year 2002
_chemical_formula_moiety 'C58 H64 N6 O4, C4 H6 N2 O2'
_chemical_formula_sum 'C62 H70 N8 O6'
_space_group_crystal_system trigonal
_space_group_IT_number 148
_space_group_name_Hall 'P 3* 2'
_space_group_name_H-M_alt 'R -3 :R'
_cell_angle_alpha 118.64
_cell_angle_beta 118.64
_cell_angle_gamma 118.64
_cell_formula_units_Z 3
_cell_length_a 28.042
_cell_length_b 28.042
_cell_length_c 28.042
_cell_volume 6636.446
_cod_data_source_file bk0117.cif
_cod_data_source_block RACKAH
_cod_depositor_comments
;
 Updating space group information and adding the symmetry operation list
 after consulting the original publication.

 Antanas Vaitkus,
 2017-08-03

 Adding the _cell_formula_units_Z and _chemical_formula_moiety data items
 after consulting the original publication.

 Antanas Vaitkus,
 2017-08-03
;
_cod_original_sg_symbol_H-M 'R -3'
_cod_original_formula_sum 'C62 H70 N8 O6 '
_cod_database_code 2103405

loop_
_space_group_symop_id
_space_group_symop_operation_xyz
1 x,y,z
2 z,x,y
3 y,z,x
4 -x,-y,-z
5 -z,-x,-y
6 -y,-z,-x

loop_
_atom_site_label
_atom_site_fract_x
_atom_site_fract_y
_atom_site_fract_z
O1 0.2091 0.5262 0.8051
O2 0.5278 1.0770 1.1986
N1 0.1532 0.5358 0.7248
N2 0.3400 0.7795 0.9654
N3 0.3538 0.8861 0.9754
C1 -0.2931 0.0168 0.1614
C2 -0.4254 -0.1108 0.0678
C3 -0.4078 -0.1376 0.1030
C4 -0.3762 -0.1646 0.0848
C5 -0.2463 -0.0411 0.1748
C6 -0.2588 -0.0083 0.1468
C7 -0.1748 0.1512 0.3120
C8 -0.0394 0.2552 0.4252
C9 0.0702 0.3826 0.5626
C10 0.0424 0.4037 0.5856
C11 -0.0943 0.2994 0.4730
C12 -0.1978 0.1770 0.3401
C13 0.2254 0.5850 0.8215
C14 0.3277 0.7208 0.9540
C15 0.4092 0.7836 1.0626
C16 0.5020 0.9070 1.1834
C17 0.5122 0.9660 1.1930
C18 0.4288 0.8985 1.0810
C19 0.4421 0.9633 1.0917
C20 0.3464 0.9226 0.9546
C21 0.4577 1.0332 1.0303
C22 0.4427 1.0560 0.9960
C23 0.3179 0.9680 0.8860
C24 0.2130 0.8630 0.8183
C25 0.2257 0.8394 0.8510
C56 0.5936 1.1295 1.1474
C55 0.1094 0.7247 0.7752
C53 0.2165 0.4944 0.6827
C54 -0.1213 0.3256 0.5015
O5 0.1454 0.6270 0.7113
N7 -0.0422 0.4162 0.4146
C59 0.0783 0.5696 0.6144
C60 0.0354 0.4792 0.5254
